data_7120729
loop_
_publ_author_name
'Pathipati, Stalin R.'
'Eriksson, Lars'
'Selander, Nicklas'

_publ_section_title
;
 Stereoselective synthesis of bicyclo[3.n.1]alkenone frameworks by Lewis
 acid-catalysis
;
_journal_name_full 'Chem. Commun.'
_journal_paper_doi 10.1039/C7CC06400D
_journal_year 2017
_chemical_formula_moiety 'C30 H28 O2'
_chemical_formula_sum 'C30 H28 O2'
_chemical_formula_weight 420.52
_chemical_name_systematic '3-Acetyl-2-benzyl-4,7-diphenylbicyclo[3.3.1]non-2-en-9-one '
_space_group_crystal_system orthorhombic
_space_group_IT_number 33
_space_group_name_Hall 'P 2c -2n'
_space_group_name_H-M_alt 'P n a 21'
_symmetry_space_group_name_Hall 'P 2c -2n'
_symmetry_space_group_name_H-M 'P n a 21'
_atom_sites_solution_hydrogens geom
_atom_sites_solution_primary dirmet
_audit_creation_method SHELXL-2013
_audit_update_record
;
2017-08-15 deposited with the CCDC.
2017-09-06 downloaded from the CCDC.
;
_cell_angle_alpha 90
_cell_angle_beta 90
_cell_angle_gamma 90
_cell_formula_units_Z 4
_cell_length_a 11.6026(3)
_cell_length_b 16.1479(4)
_cell_length_c 12.6458(3)
_cell_measurement_reflns_used 6643
_cell_measurement_temperature 293(2)
_cell_measurement_theta_max 31.9704
_cell_measurement_theta_min 3.4534
_cell_volume 2369.29(10)
_computing_cell_refinement 'CrysAlisPro, Version 1.171.36.21'
_computing_data_collection 'CrysAlisPro, Version 1.171.36.21'
_computing_data_reduction 'CrysAlisPro, Version 1.171.36.21'
_computing_structure_refinement 'SHELXL (Sheldrick, 2015)'
_computing_structure_solution 'SHELXT (Sheldrick, 2015)'
_diffrn_ambient_temperature 293(2)
_diffrn_detector_area_resol_mean 16.5467
_diffrn_measured_fraction_theta_full 0.997
_diffrn_measured_fraction_theta_max 0.997
_diffrn_measurement_device_type 'Xcalibur, Sapphire3'
_diffrn_measurement_method '\w scans at different \f'
_diffrn_radiation_monochromator graphite
_diffrn_radiation_source 'Enhance (Mo) X-ray Source'
_diffrn_radiation_type MoK\a
_diffrn_radiation_wavelength 0.71073
_diffrn_reflns_av_R_equivalents 0.0240
_diffrn_reflns_av_unetI/netI 0.0196
_diffrn_reflns_Laue_measured_fraction_full 0.997
_diffrn_reflns_Laue_measured_fraction_max 0.997
_diffrn_reflns_limit_h_max 14
_diffrn_reflns_limit_h_min -14
_diffrn_reflns_limit_k_max 19
_diffrn_reflns_limit_k_min -19
_diffrn_reflns_limit_l_max 12
_diffrn_reflns_limit_l_min -15
_diffrn_reflns_number 20692
_diffrn_reflns_point_group_measured_fraction_full 0.876
_diffrn_reflns_point_group_measured_fraction_max 0.873
_diffrn_reflns_theta_full 25.242
_diffrn_reflns_theta_max 25.679
_diffrn_reflns_theta_min 3.471
_exptl_absorpt_coefficient_mu 0.072
_exptl_absorpt_correction_T_max 1.00000
_exptl_absorpt_correction_T_min 0.85106
_exptl_absorpt_correction_type multi-scan
_exptl_absorpt_process_details
;
CrysAlisPro, Agilent Technologies,
Version 1.171.36.21 (release 14-08-2012 CrysAlis171 .NET)
(compiled Sep 14 2012,17:21:16)
Empirical absorption correction using spherical harmonics,
 implemented in SCALE3 ABSPACK scaling algorithm.
;
_exptl_crystal_colour colourless
_exptl_crystal_density_diffrn 1.179
_exptl_crystal_description prism
_exptl_crystal_F_000 896
_exptl_crystal_recrystallization_method 'Re-crystallisation from solvent: Diethyl ether'
_exptl_crystal_size_max 0.30
_exptl_crystal_size_mid 0.15
_exptl_crystal_size_min 0.08
_refine_diff_density_max 0.116
_refine_diff_density_min -0.085
_refine_diff_density_rms 0.022
_refine_ls_abs_structure_details
;
 Flack x determined using 1208 quotients [(I+)-(I-)]/[(I+)+(I-)]
 (Parsons and Flack (2004), Acta Cryst. A60, s61).
;
_refine_ls_abs_structure_Flack -0.6(7)
_refine_ls_extinction_coef 0.0093(19)
_refine_ls_extinction_expression Fc^*^=kFc[1+0.001xFc^2^\l^3^/sin(2\q)]^-1/4^
_refine_ls_extinction_method SHELXL
_refine_ls_goodness_of_fit_ref 0.949
_refine_ls_hydrogen_treatment constr
_refine_ls_matrix_type full
_refine_ls_number_parameters 291
_refine_ls_number_reflns 3927
_refine_ls_number_restraints 1
_refine_ls_restrained_S_all 0.949
_refine_ls_R_factor_all 0.0436
_refine_ls_R_factor_gt 0.0369
_refine_ls_shift/su_max 0.000
_refine_ls_shift/su_mean 0.000
_refine_ls_structure_factor_coef Fsqd
_refine_ls_weighting_details 'w=1/[\s^2^(Fo^2^)+(0.0660P)^2^+0.2056P] where P=(Fo^2^+2Fc^2^)/3'
_refine_ls_weighting_scheme calc
_refine_ls_wR_factor_gt 0.0990
_refine_ls_wR_factor_ref 0.1044
_reflns_Friedel_coverage 0.669
_reflns_Friedel_fraction_full 0.743
_reflns_Friedel_fraction_max 0.735
_reflns_number_gt 3463
_reflns_number_total 3927
_reflns_threshold_expression 'I > 2\s(I)'
_cod_data_source_file c7cc06400d2.cif
_cod_data_source_block r
_cod_database_code 7120729
_shelx_space_group_comment
;
The symmetry employed for this shelxl refinement is uniquely defined
by the following loop, which should always be used as a source of
symmetry information in preference to the above space-group names.
They are only intended as comments.
;
_shelxl_version_number 2013-3

loop_
_space_group_symop_operation_xyz
'x, y, z'
'-x, -y, z+1/2'
'x+1/2, -y+1/2, z'
'-x+1/2, y+1/2, z+1/2'

loop_
_atom_site_label
_atom_site_type_symbol
_atom_site_fract_x
_atom_site_fract_y
_atom_site_fract_z
_atom_site_U_iso_or_equiv
_atom_site_adp_type
_atom_site_occupancy
_atom_site_site_symmetry_order
_atom_site_calc_flag
_atom_site_refinement_flags_posn
_atom_site_refinement_flags_adp
C1 C 0.5339(2) 0.63155(15) 0.3839(2) 0.0539(6) Uani 1 1 d . .
H1A H 0.4598 0.6309 0.3485 0.065 Uiso 1 1 calc R U
H1B H 0.5934 0.6281 0.3302 0.065 Uiso 1 1 calc R U
C2 C 0.5470(2) 0.71257(13) 0.4439(2) 0.0504(6) Uani 1 1 d . .
C3 C 0.4638(3) 0.77246(16) 0.4396(2) 0.0615(7) Uani 1 1 d . .
H3 H 0.3977 0.7632 0.3996 0.074 Uiso 1 1 calc R U
C4 C 0.4759(3) 0.84627(18) 0.4932(3) 0.0722(8) Uani 1 1 d . .
H4 H 0.4184 0.8863 0.4890 0.087 Uiso 1 1 calc R U
C5 C 0.5722(3) 0.86081(18) 0.5526(3) 0.0762(9) Uani 1 1 d . .
H5 H 0.5805 0.9105 0.5890 0.091 Uiso 1 1 calc R U
C6 C 0.6558(3) 0.80183(19) 0.5580(4) 0.0881(11) Uani 1 1 d . .
H6 H 0.7215 0.8110 0.5985 0.106 Uiso 1 1 calc R U
C7 C 0.6431(2) 0.72843(17) 0.5034(3) 0.0738(9) Uani 1 1 d . .
H7 H 0.7012 0.6888 0.5071 0.089 Uiso 1 1 calc R U
C8 C 0.2523(2) 0.37765(15) 0.4132(2) 0.0536(6) Uani 1 1 d . .
C9 C 0.2523(3) 0.34023(17) 0.3152(3) 0.0649(8) Uani 1 1 d . .
H9 H 0.3184 0.3413 0.2737 0.078 Uiso 1 1 calc R U
C10 C 0.1536(3) 0.3010(2) 0.2785(3) 0.0849(11) Uani 1 1 d . .
H10 H 0.1544 0.2756 0.2125 0.102 Uiso 1 1 calc R U
C11 C 0.0558(3) 0.2992(2) 0.3377(4) 0.0937(13) Uani 1 1 d . .
H11 H -0.0100 0.2731 0.3120 0.112 Uiso 1 1 calc R U
C12 C 0.0545(3) 0.3358(2) 0.4347(4) 0.0917(12) Uani 1 1 d . .
H12 H -0.0120 0.3345 0.4758 0.110 Uiso 1 1 calc R U
C13 C 0.1518(2) 0.3747(2) 0.4718(3) 0.0770(9) Uani 1 1 d . .
H13 H 0.1499 0.3996 0.5380 0.092 Uiso 1 1 calc R U
C14 C 0.7318(2) 0.41653(15) 0.5910(2) 0.0500(6) Uani 1 1 d . .
C15 C 0.7740(3) 0.33961(19) 0.6196(3) 0.0781(10) Uani 1 1 d . .
H15 H 0.7391 0.2919 0.5937 0.094 Uiso 1 1 calc R U
C16 C 0.8677(4) 0.3332(2) 0.6864(3) 0.1017(14) Uani 1 1 d . .
H16 H 0.8946 0.2811 0.7057 0.122 Uiso 1 1 calc R U
C17 C 0.9215(3) 0.4025(2) 0.7247(3) 0.0857(11) Uani 1 1 d . .
H17 H 0.9855 0.3977 0.7686 0.103 Uiso 1 1 calc R U
C18 C 0.8801(3) 0.4786(2) 0.6975(3) 0.0734(9) Uani 1 1 d . .
H18 H 0.9154 0.5261 0.7237 0.088 Uiso 1 1 calc R U
C19 C 0.7860(2) 0.48539(17) 0.6312(2) 0.0589(7) Uani 1 1 d . .
H19 H 0.7586 0.5377 0.6134 0.071 Uiso 1 1 calc R U
C20 C 0.5425(2) 0.55718(13) 0.45534(18) 0.0444(5) Uani 1 1 d . .
C21 C 0.4435(2) 0.55240(14) 0.5338(2) 0.0534(6) Uani 1 1 d . .
H21 H 0.4235 0.6086 0.5566 0.064 Uiso 1 1 calc R U
C22 C 0.3361(2) 0.51129(15) 0.4844(3) 0.0580(7) Uani 1 1 d . .
H22A H 0.2729 0.5134 0.5346 0.070 Uiso 1 1 calc R U
H22B H 0.3132 0.5420 0.4219 0.070 Uiso 1 1 calc R U
C23 C 0.3592(2) 0.42085(14) 0.4540(2) 0.0479(6) Uani 1 1 d . .
H23 H 0.4165 0.4207 0.3971 0.058 Uiso 1 1 calc R U
C24 C 0.4106(2) 0.37469(15) 0.5480(2) 0.0557(6) Uani 1 1 d . .
H24A H 0.4330 0.3197 0.5251 0.067 Uiso 1 1 calc R U
H24B H 0.3515 0.3684 0.6017 0.067 Uiso 1 1 calc R U
C25 C 0.5161(2) 0.41748(16) 0.5981(2) 0.0529(6) Uani 1 1 d . .
H25 H 0.5378 0.3872 0.6622 0.063 Uiso 1 1 calc R U
C26 C 0.6227(2) 0.42234(14) 0.5238(2) 0.0467(6) Uani 1 1 d . .
H26 H 0.6208 0.3733 0.4781 0.056 Uiso 1 1 calc R U
C27 C 0.6227(2) 0.49817(14) 0.45191(19) 0.0444(5) Uani 1 1 d . .
C28 C 0.4828(2) 0.50348(18) 0.6281(2) 0.0565(7) Uani 1 1 d . .
O29 O 0.4879(2) 0.53164(14) 0.71664(17) 0.0830(7) Uani 1 1 d . .
C30 C 0.7197(2) 0.50100(19) 0.3733(2) 0.0552(6) Uani 1 1 d . .
O31 O 0.7645(2) 0.56537(16) 0.3471(2) 0.0883(8) Uani 1 1 d . .
C32 C 0.7603(3) 0.4212(2) 0.3258(3) 0.0796(10) Uani 1 1 d . .
H32A H 0.8164 0.4326 0.2719 0.119 Uiso 1 1 calc R U
H32B H 0.6960 0.3924 0.2952 0.119 Uiso 1 1 calc R U
H32C H 0.7946 0.3874 0.3798 0.119 Uiso 1 1 calc R U

loop_
_atom_site_aniso_label
_atom_site_aniso_U_11
_atom_site_aniso_U_22
_atom_site_aniso_U_33
_atom_site_aniso_U_23
_atom_site_aniso_U_13
_atom_site_aniso_U_12
C1 0.0641(15) 0.0544(14) 0.0433(14) 0.0025(12) -0.0057(13) -0.0029(12)
C2 0.0548(14) 0.0446(11) 0.0518(15) 0.0087(11) -0.0019(12) -0.0058(10)
C3 0.0620(16) 0.0619(16) 0.0607(18) 0.0078(14) -0.0059(14) 0.0024(12)
C4 0.077(2) 0.0559(15) 0.083(2) 0.0026(15) 0.0054(18) 0.0117(14)
C5 0.087(2) 0.0496(14) 0.092(2) -0.0096(15) 0.003(2) -0.0093(14)
C6 0.077(2) 0.0635(18) 0.124(3) -0.017(2) -0.027(2) -0.0085(15)
C7 0.0589(15) 0.0544(15) 0.108(3) -0.0053(16) -0.0202(17) 0.0010(12)
C8 0.0477(13) 0.0475(12) 0.0657(18) 0.0088(12) 0.0000(12) -0.0033(10)
C9 0.0610(17) 0.0531(15) 0.081(2) -0.0014(15) -0.0119(15) 0.0010(12)
C10 0.084(2) 0.0663(19) 0.105(3) -0.0111(19) -0.029(2) -0.0018(17)
C11 0.063(2) 0.073(2) 0.145(4) 0.014(2) -0.030(2) -0.0195(16)
C12 0.0585(19) 0.091(2) 0.125(4) 0.024(3) 0.000(2) -0.0169(17)
C13 0.0555(16) 0.0813(19) 0.094(3) 0.0065(18) 0.0075(17) -0.0142(14)
C14 0.0585(15) 0.0518(13) 0.0396(13) -0.0012(11) -0.0035(11) 0.0053(11)
C15 0.103(2) 0.0536(15) 0.077(2) -0.0049(15) -0.0291(19) 0.0153(15)
C16 0.134(3) 0.075(2) 0.096(3) 0.000(2) -0.049(3) 0.039(2)
C17 0.094(3) 0.093(2) 0.070(2) -0.0084(19) -0.035(2) 0.022(2)
C18 0.079(2) 0.0747(18) 0.066(2) -0.0049(16) -0.0251(17) 0.0000(16)
C19 0.0641(16) 0.0548(14) 0.0578(17) 0.0021(12) -0.0136(14) 0.0022(12)
C20 0.0535(13) 0.0444(11) 0.0351(12) -0.0048(10) -0.0015(11) -0.0073(10)
C21 0.0581(14) 0.0438(11) 0.0584(16) -0.0072(12) 0.0121(13) -0.0008(10)
C22 0.0527(14) 0.0471(12) 0.0742(19) 0.0006(13) 0.0070(14) 0.0020(11)
C23 0.0446(12) 0.0465(12) 0.0527(15) 0.0022(11) 0.0059(12) -0.0021(9)
C24 0.0578(15) 0.0484(12) 0.0610(16) 0.0074(12) 0.0054(14) -0.0047(11)
C25 0.0615(16) 0.0572(14) 0.0398(13) 0.0085(11) 0.0026(12) -0.0025(12)
C26 0.0548(14) 0.0438(11) 0.0416(14) -0.0027(10) -0.0019(12) -0.0032(10)
C27 0.0465(12) 0.0527(12) 0.0341(12) -0.0050(10) -0.0036(10) -0.0033(10)
C28 0.0588(16) 0.0684(15) 0.0424(14) -0.0062(13) 0.0162(13) -0.0138(12)
O29 0.1054(18) 0.0984(15) 0.0452(12) -0.0185(12) 0.0191(12) -0.0152(13)
C30 0.0489(13) 0.0761(17) 0.0406(14) -0.0016(12) -0.0012(12) -0.0047(13)
O31 0.0816(15) 0.0974(17) 0.0860(18) 0.0026(13) 0.0307(13) -0.0274(12)
C32 0.077(2) 0.100(2) 0.062(2) -0.0020(18) 0.0184(16) 0.0299(17)

loop_
_atom_type_symbol
_atom_type_description
_atom_type_scat_dispersion_real
_atom_type_scat_dispersion_imag
_atom_type_scat_source
C C 0.0033 0.0016 'International Tables Vol C Tables 4.2.6.8 and 6.1.1.4'
H H 0.0000 0.0000 'International Tables Vol C Tables 4.2.6.8 and 6.1.1.4'
O O 0.0106 0.0060 'International Tables Vol C Tables 4.2.6.8 and 6.1.1.4'

loop_
_geom_angle_atom_site_label_1
_geom_angle_atom_site_label_2
_geom_angle_atom_site_label_3
_geom_angle
C20 C1 C2 112.4(2)
C20 C1 H1A 109.1
C2 C1 H1A 109.1
C20 C1 H1B 109.1
C2 C1 H1B 109.1
H1A C1 H1B 107.9
C3 C2 C7 117.7(2)
C3 C2 C1 121.2(2)
C7 C2 C1 121.1(2)
C2 C3 C4 121.3(3)
C2 C3 H3 119.3
C4 C3 H3 119.3
C5 C4 C3 120.2(3)
C5 C4 H4 119.9
C3 C4 H4 119.9
C6 C5 C4 119.4(3)
C6 C5 H5 120.3
C4 C5 H5 120.3
C5 C6 C7 120.0(3)
C5 C6 H6 120.0
C7 C6 H6 120.0
C2 C7 C6 121.5(3)
C2 C7 H7 119.2
C6 C7 H7 119.2
C9 C8 C13 117.8(3)
C9 C8 C23 120.5(2)
C13 C8 C23 121.7(3)
C8 C9 C10 120.1(3)
C8 C9 H9 120.0
C10 C9 H9 120.0
C11 C10 C9 120.9(4)
C11 C10 H10 119.6
C9 C10 H10 119.6
C10 C11 C12 119.7(3)
C10 C11 H11 120.1
C12 C11 H11 120.1
C11 C12 C13 119.8(4)
C11 C12 H12 120.1
C13 C12 H12 120.1
C12 C13 C8 121.8(4)
C12 C13 H13 119.1
C8 C13 H13 119.1
C19 C14 C15 117.8(3)
C19 C14 C26 122.3(2)
C15 C14 C26 119.6(2)
C16 C15 C14 120.4(3)
C16 C15 H15 119.8
C14 C15 H15 119.8
C17 C16 C15 120.9(3)
C17 C16 H16 119.6
C15 C16 H16 119.6
C18 C17 C16 119.1(3)
C18 C17 H17 120.4
C16 C17 H17 120.4
C17 C18 C19 120.2(3)
C17 C18 H18 119.9
C19 C18 H18 119.9
C14 C19 C18 121.5(3)
C14 C19 H19 119.3
C18 C19 H19 119.3
C27 C20 C1 126.6(2)
C27 C20 C21 120.8(2)
C1 C20 C21 112.5(2)
C28 C21 C20 108.4(2)
C28 C21 C22 109.9(2)
C20 C21 C22 111.6(2)
C28 C21 H21 109.0
C20 C21 H21 109.0
C22 C21 H21 109.0
C23 C22 C21 111.7(2)
C23 C22 H22A 109.3
C21 C22 H22A 109.3
C23 C22 H22B 109.3
C21 C22 H22B 109.3
H22A C22 H22B 107.9
C8 C23 C24 111.1(2)
C8 C23 C22 112.4(2)
C24 C23 C22 109.8(2)
C8 C23 H23 107.8
C24 C23 H23 107.8
C22 C23 H23 107.8
C23 C24 C25 114.3(2)
C23 C24 H24A 108.7
C25 C24 H24A 108.7
C23 C24 H24B 108.7
C25 C24 H24B 108.7
H24A C24 H24B 107.6
C28 C25 C24 108.5(2)
C28 C25 C26 108.2(2)
C24 C25 C26 114.0(2)
C28 C25 H25 108.7
C24 C25 H25 108.7
C26 C25 H25 108.7
C27 C26 C14 112.40(19)
C27 C26 C25 113.59(19)
C14 C26 C25 108.7(2)
C27 C26 H26 107.3
C14 C26 H26 107.3
C25 C26 H26 107.3
C20 C27 C30 121.5(2)
C20 C27 C26 123.7(2)
C30 C27 C26 114.7(2)
O29 C28 C25 125.0(3)
O29 C28 C21 123.5(3)
C25 C28 C21 111.5(2)
O31 C30 C32 119.6(3)
O31 C30 C27 122.0(3)
C32 C30 C27 118.4(3)
C30 C32 H32A 109.5
C30 C32 H32B 109.5
H32A C32 H32B 109.5
C30 C32 H32C 109.5
H32A C32 H32C 109.5
H32B C32 H32C 109.5

loop_
_geom_bond_atom_site_label_1
_geom_bond_atom_site_label_2
_geom_bond_distance
C1 C20 1.506(3)
C1 C2 1.520(3)
C1 H1A 0.9700
C1 H1B 0.9700
C2 C3 1.367(4)
C2 C7 1.370(4)
C3 C4 1.379(4)
C3 H3 0.9300
C4 C5 1.366(5)
C4 H4 0.9300
C5 C6 1.361(5)
C5 H5 0.9300
C6 C7 1.380(4)
C6 H6 0.9300
C7 H7 0.9300
C8 C9 1.379(4)
C8 C13 1.382(4)
C8 C23 1.513(3)
C9 C10 1.389(4)
C9 H9 0.9300
C10 C11 1.360(6)
C10 H10 0.9300
C11 C12 1.362(6)
C11 H11 0.9300
C12 C13 1.373(5)
C12 H12 0.9300
C13 H13 0.9300
C14 C19 1.375(4)
C14 C15 1.383(4)
C14 C26 1.527(3)
C15 C16 1.380(5)
C15 H15 0.9300
C16 C17 1.370(5)
C16 H16 0.9300
C17 C18 1.363(5)
C17 H17 0.9300
C18 C19 1.381(4)
C18 H18 0.9300
C19 H19 0.9300
C20 C27 1.332(3)
C20 C21 1.519(3)
C21 C28 1.501(4)
C21 C22 1.545(4)
C21 H21 0.9800
C22 C23 1.534(3)
C22 H22A 0.9700
C22 H22B 0.9700
C23 C24 1.524(4)
C23 H23 0.9800
C24 C25 1.542(4)
C24 H24A 0.9700
C24 H24B 0.9700
C25 C28 1.491(4)
C25 C26 1.556(4)
C25 H25 0.9800
C26 C27 1.525(3)
C26 H26 0.9800
C27 C30 1.502(4)
C28 O29 1.210(3)
C30 O31 1.209(4)
C30 C32 1.499(4)
C32 H32A 0.9600
C32 H32B 0.9600
C32 H32C 0.9600

loop_
_geom_hbond_atom_site_label_D
_geom_hbond_atom_site_label_H
_geom_hbond_atom_site_label_A
_geom_hbond_distance_DH
_geom_hbond_distance_HA
_geom_hbond_distance_DA
_geom_hbond_angle_DHA
_geom_hbond_site_symmetry_A
C1 H1B O31 0.97 2.24 2.918(4) 126.1 .
C32 H32B O29 0.96 2.65 3.283(4) 123.5 2_664

loop_
_geom_torsion_atom_site_label_1
_geom_torsion_atom_site_label_2
_geom_torsion_atom_site_label_3
_geom_torsion_atom_site_label_4
_geom_torsion
C20 C1 C2 C3 -123.6(3)
C20 C1 C2 C7 57.0(4)
C7 C2 C3 C4 -0.1(4)
C1 C2 C3 C4 -179.5(3)
C2 C3 C4 C5 -0.2(5)
C3 C4 C5 C6 0.1(6)
C4 C5 C6 C7 0.3(6)
C3 C2 C7 C6 0.5(5)
C1 C2 C7 C6 179.9(3)
C5 C6 C7 C2 -0.7(6)
C13 C8 C9 C10 -0.2(4)
C23 C8 C9 C10 -179.8(3)
C8 C9 C10 C11 0.4(5)
C9 C10 C11 C12 -0.5(6)
C10 C11 C12 C13 0.4(6)
C11 C12 C13 C8 -0.2(5)
C9 C8 C13 C12 0.1(5)
C23 C8 C13 C12 179.7(3)
C19 C14 C15 C16 -0.1(5)
C26 C14 C15 C16 -175.4(3)
C14 C15 C16 C17 -0.8(6)
C15 C16 C17 C18 1.2(7)
C16 C17 C18 C19 -0.8(6)
C15 C14 C19 C18 0.5(5)
C26 C14 C19 C18 175.7(3)
C17 C18 C19 C14 -0.1(5)
C2 C1 C20 C27 -116.8(3)
C2 C1 C20 C21 65.7(3)
C27 C20 C21 C28 27.2(3)
C1 C20 C21 C28 -155.1(2)
C27 C20 C21 C22 -93.9(3)
C1 C20 C21 C22 83.7(2)
C28 C21 C22 C23 -56.7(3)
C20 C21 C22 C23 63.6(3)
C9 C8 C23 C24 -112.2(3)
C13 C8 C23 C24 68.3(3)
C9 C8 C23 C22 124.3(3)
C13 C8 C23 C22 -55.2(4)
C21 C22 C23 C8 175.6(2)
C21 C22 C23 C24 51.4(3)
C8 C23 C24 C25 -176.8(2)
C22 C23 C24 C25 -51.8(3)
C23 C24 C25 C28 55.6(3)
C23 C24 C25 C26 -65.0(3)
C19 C14 C26 C27 35.9(3)
C15 C14 C26 C27 -149.0(3)
C19 C14 C26 C25 -90.7(3)
C15 C14 C26 C25 84.4(3)
C28 C25 C26 C27 -34.0(3)
C24 C25 C26 C27 86.7(3)
C28 C25 C26 C14 91.9(2)
C24 C25 C26 C14 -147.3(2)
C1 C20 C27 C30 1.4(4)
C21 C20 C27 C30 178.7(2)
C1 C20 C27 C26 -177.1(2)
C21 C20 C27 C26 0.2(3)
C14 C26 C27 C20 -120.7(2)
C25 C26 C27 C20 3.2(3)
C14 C26 C27 C30 60.7(3)
C25 C26 C27 C30 -175.3(2)
C24 C25 C28 O29 121.5(3)
C26 C25 C28 O29 -114.4(3)
C24 C25 C28 C21 -59.5(3)
C26 C25 C28 C21 64.6(3)
C20 C21 C28 O29 118.2(3)
C22 C21 C28 O29 -119.6(3)
C20 C21 C28 C25 -60.8(3)
C22 C21 C28 C25 61.4(3)
C20 C27 C30 O31 36.3(4)
C26 C27 C30 O31 -145.1(3)
C20 C27 C30 C32 -143.1(3)
C26 C27 C30 C32 35.5(3)
